data_7001204
loop_
_publ_author_name
'D\'iez, \'Alvaro'
'Lalinde, Elena'
'Teresa Moreno, M.'
'S\'anchez, Sergio'

_publ_section_title
;
 Platinum complexes having redox-active PPh2C&#xE002;CFc and/or
 C&#xE002;CFc as terminal or bridging ligands
;
_journal_issue 18
_journal_name_full 'Dalton Transactions'
_journal_page_first 3434
_journal_page_last 3446
_journal_paper_doi 10.1039/b822171e
_journal_year 2009
_chemical_formula_sum 'C74 H42 Cl4 F20 Fe2 P2 Pt2'
_chemical_formula_weight 2016.7
_chemical_name_common s50
_chemical_name_systematic
;
?
;
_space_group_IT_number 14
_symmetry_cell_setting monoclinic
_symmetry_space_group_name_Hall '-P 2yab'
_symmetry_space_group_name_H-M 'P 1 21/a 1'
_atom_sites_solution_hydrogens geom
_atom_sites_solution_primary direct
_atom_sites_solution_secondary difmap
_audit_conform_dict_location ftp://ftp.iucr.org/pub/cif_core.dic
_audit_conform_dict_name cif_core.dic
_audit_conform_dict_version 2.3
_audit_creation_date 2009-02-02T11:46:11-00:00
_audit_creation_method 'WinGX routine CIF_UPDATE'
_cell_angle_alpha 90
_cell_angle_beta 112.4820(10)
_cell_angle_gamma 90
_cell_formula_units_Z 4
_cell_length_a 22.5130(7)
_cell_length_b 12.8900(3)
_cell_length_c 25.7752(8)
_cell_measurement_reflns_used 16348
_cell_measurement_temperature 173.0(10)
_cell_measurement_theta_max 26.02
_cell_measurement_theta_min 1.86
_cell_volume 6911.3(3)
_computing_cell_refinement 'HKL Scalepack (Otwinowski & Minor 1997)'
_computing_data_collection 'Collect (Bruker AXS BV, 1997-2004)'
_computing_data_reduction 'HKL Denzo and Scalepack (Otwinowski & Minor 1997)'
_computing_structure_refinement 'SHELXL-97 (Sheldrick, 1997)'
_diffrn_ambient_temperature 173.0(10)
_diffrn_detector_area_resol_mean 9
_diffrn_measured_fraction_theta_full 0.999
_diffrn_measured_fraction_theta_max 0.999
_diffrn_measurement_device '95mm CCD camera on \k-goniostat'
_diffrn_measurement_device_type KappaCCD
_diffrn_measurement_method CCD
_diffrn_orient_matrix_type 'by Bruker AXS Collect from scalepack cell'
_diffrn_orient_matrix_UB_11 0.0136553
_diffrn_orient_matrix_UB_12 0.0640309
_diffrn_orient_matrix_UB_13 -0.0143701
_diffrn_orient_matrix_UB_21 0.0431759
_diffrn_orient_matrix_UB_22 -0.0039492
_diffrn_orient_matrix_UB_23 0.0313651
_diffrn_orient_matrix_UB_31 0.0161346
_diffrn_orient_matrix_UB_32 -0.0436237
_diffrn_orient_matrix_UB_33 -0.0239319
_diffrn_radiation_monochromator graphite
_diffrn_radiation_type MoK\a
_diffrn_radiation_wavelength 0.71073
_diffrn_reflns_av_R_equivalents 0
_diffrn_reflns_av_unetI/netI 0.0284
_diffrn_reflns_limit_h_max 27
_diffrn_reflns_limit_h_min 0
_diffrn_reflns_limit_k_max 15
_diffrn_reflns_limit_k_min 0
_diffrn_reflns_limit_l_max 29
_diffrn_reflns_limit_l_min -31
_diffrn_reflns_number 13582
_diffrn_reflns_theta_full 26.02
_diffrn_reflns_theta_max 26.02
_diffrn_reflns_theta_min 2.26
_exptl_absorpt_coefficient_mu 4.747
_exptl_absorpt_correction_T_max 0.436
_exptl_absorpt_correction_T_min 0.315
_exptl_absorpt_correction_type multi-scan
_exptl_absorpt_process_details
;
[c.f. r.h. blessing, acta cryst. (1995), a51, 33-38]
;
_exptl_crystal_colour Red
_exptl_crystal_density_diffrn 1.938
_exptl_crystal_density_method 'not measured'
_exptl_crystal_description Block
_exptl_crystal_F_000 3888
_exptl_crystal_size_max 0.4
_exptl_crystal_size_mid 0.375
_exptl_crystal_size_min 0.175
_refine_diff_density_max 1.273
_refine_diff_density_min -1.152
_refine_diff_density_rms 0.134
_refine_ls_extinction_method none
_refine_ls_goodness_of_fit_ref 1.158
_refine_ls_hydrogen_treatment constr
_refine_ls_matrix_type full
_refine_ls_number_parameters 946
_refine_ls_number_reflns 13582
_refine_ls_number_restraints 2
_refine_ls_restrained_S_all 1.158
_refine_ls_R_factor_all 0.0545
_refine_ls_R_factor_gt 0.0415
_refine_ls_shift/su_max 0.003
_refine_ls_shift/su_mean 0
_refine_ls_structure_factor_coef Fsqd
_refine_ls_weighting_details 'calc w=1/[\s^2^(Fo^2^)+(0.0212P)^2^+43.9723P] where P=(Fo^2^+2Fc^2^)/3'
_refine_ls_weighting_scheme calc
_refine_ls_wR_factor_gt 0.0799
_refine_ls_wR_factor_ref 0.0857
_reflns_number_gt 11771
_reflns_number_total 13582
_reflns_threshold_expression >2sigma(I)
_cod_data_source_file b822171e.txt
_cod_data_source_block complex9
_cod_depositor_comments
;
The following automatic conversions were performed:
'_symmetry_cell_setting' value 'Monoclinic' changed to 'monoclinic'
according to '/home/saulius/struct/CIF-dictionaries/cif_core.dic'
dictionary named 'cif_core.dic' version 2.4.1 from 2010-06-29.

Automatic conversion script
Id: cif_fix_enum 1527 2010-12-29 10:47:43Z saulius 
;
_cod_original_sg_symbol_H-M 'P 21/a'
_cod_database_code 7001204

loop_
_symmetry_equiv_pos_as_xyz
'x, y, z'
'-x+1/2, y+1/2, -z'
'-x, -y, -z'
'x-1/2, -y-1/2, z'

loop_
_atom_site_label
_atom_site_type_symbol
_atom_site_fract_x
_atom_site_fract_y
_atom_site_fract_z
_atom_site_U_iso_or_equiv
_atom_site_adp_type
_atom_site_occupancy
_atom_site_symmetry_multiplicity
_atom_site_calc_flag
_atom_site_refinement_flags
_atom_site_disorder_assembly
_atom_site_disorder_group
C1 C 0.8621(3) 0.8562(4) 0.6556(2) 0.0270(13) Uani 1 1 d . . .
C2 C 0.8158(3) 0.9176(5) 0.6159(2) 0.0275(13) Uani 1 1 d . . .
C3 C 0.8239(3) 0.9617(5) 0.5704(3) 0.0350(15) Uani 1 1 d . . .
C4 C 0.8798(3) 0.9435(5) 0.5622(3) 0.0391(16) Uani 1 1 d . . .
C5 C 0.9271(3) 0.8847(5) 0.6003(3) 0.0379(16) Uani 1 1 d . . .
C6 C 0.9180(3) 0.8450(5) 0.6467(3) 0.0318(14) Uani 1 1 d . . .
C7 C 0.9070(3) 0.9081(4) 0.7725(2) 0.0261(12) Uani 1 1 d . . .
C8 C 0.8941(3) 1.0104(5) 0.7773(3) 0.0320(14) Uani 1 1 d . . .
C9 C 0.9356(3) 1.0780(5) 0.8155(3) 0.0397(16) Uani 1 1 d . . .
C10 C 0.9942(3) 1.0420(6) 0.8513(3) 0.0404(17) Uani 1 1 d . . .
C11 C 1.0105(3) 0.9405(6) 0.8476(3) 0.0411(17) Uani 1 1 d . . .
C12 C 0.9678(3) 0.8764(5) 0.8079(3) 0.0305(14) Uani 1 1 d . . .
C13 C 0.8211(3) 0.5800(5) 0.6387(2) 0.0270(13) Uani 1 1 d . . .
C14 C 0.8861(3) 0.5919(5) 0.6496(3) 0.0358(15) Uani 1 1 d . . .
H14 H 0.9098 0.643 0.6743 0.043 Uiso 1 1 calc R . .
C15 C 0.9159(3) 0.5270(6) 0.6234(3) 0.0456(18) Uani 1 1 d . . .
H15 H 0.9591 0.5361 0.6298 0.055 Uiso 1 1 calc R . .
C16 C 0.8809(4) 0.4494(6) 0.5880(3) 0.0464(18) Uani 1 1 d . . .
H16 H 0.9007 0.4062 0.5706 0.056 Uiso 1 1 calc R . .
C17 C 0.8169(3) 0.4355(5) 0.5784(3) 0.0404(16) Uani 1 1 d . . .
H17 H 0.7939 0.3821 0.5551 0.049 Uiso 1 1 calc R . .
C18 C 0.7867(3) 0.5005(5) 0.6032(3) 0.0343(14) Uani 1 1 d . . .
H18 H 0.7434 0.4912 0.5962 0.041 Uiso 1 1 calc R . .
C19 C 0.7069(3) 0.7035(4) 0.6095(3) 0.0278(13) Uani 1 1 d . . .
C20 C 0.7064(3) 0.7080(5) 0.5551(3) 0.0341(14) Uani 1 1 d . . .
H20 H 0.7434 0.6932 0.5487 0.041 Uiso 1 1 calc R . .
C21 C 0.6501(3) 0.7348(5) 0.5111(3) 0.0411(17) Uani 1 1 d . . .
H21 H 0.6493 0.7364 0.4748 0.049 Uiso 1 1 calc R . .
C22 C 0.5963(3) 0.7571(6) 0.5737(3) 0.0417(17) Uani 1 1 d . . .
H22 H 0.5596 0.7751 0.58 0.05 Uiso 1 1 calc R . .
C23 C 0.5955(3) 0.7589(6) 0.5199(3) 0.0456(18) Uani 1 1 d . . .
H23 H 0.558 0.7764 0.4898 0.055 Uiso 1 1 calc R . .
C24 C 0.6516(3) 0.7286(5) 0.6182(3) 0.0354(15) Uani 1 1 d . . .
H24 H 0.6518 0.7262 0.6543 0.043 Uiso 1 1 calc R . .
C25 C 0.8409(3) 0.8587(4) 0.8564(2) 0.0254(12) Uani 1 1 d . . .
C26 C 0.8178(3) 0.9582(5) 0.8597(3) 0.0317(14) Uani 1 1 d . . .
H26 H 0.7829 0.9844 0.8297 0.038 Uiso 1 1 calc R . .
C27 C 0.8467(3) 1.0178(5) 0.9075(3) 0.0390(16) Uani 1 1 d . . .
H27 H 0.8309 1.0837 0.9097 0.047 Uiso 1 1 calc R . .
C28 C 0.8990(3) 0.9796(5) 0.9520(3) 0.0426(17) Uani 1 1 d . . .
H28 H 0.9185 1.0198 0.984 0.051 Uiso 1 1 calc R . .
C29 C 0.9223(3) 0.8813(5) 0.9490(3) 0.0394(16) Uani 1 1 d . . .
H29 H 0.9573 0.8555 0.979 0.047 Uiso 1 1 calc R . .
C30 C 0.8936(3) 0.8214(5) 0.9012(3) 0.0341(15) Uani 1 1 d . . .
H30 H 0.9098 0.7557 0.8992 0.041 Uiso 1 1 calc R . .
C31 C 0.7194(3) 0.8230(4) 0.7657(2) 0.0269(13) Uani 1 1 d . . .
C32 C 0.7013(3) 0.9027(5) 0.7261(3) 0.0365(15) Uani 1 1 d . . .
H32 H 0.7313 0.9319 0.7137 0.044 Uiso 1 1 calc R . .
C33 C 0.6381(3) 0.9381(6) 0.7054(3) 0.0471(18) Uani 1 1 d . . .
H33 H 0.6261 0.992 0.6794 0.057 Uiso 1 1 calc R . .
C34 C 0.5931(3) 0.8941(6) 0.7230(3) 0.0481(19) Uani 1 1 d . . .
H34 H 0.5508 0.9179 0.7088 0.058 Uiso 1 1 calc R . .
C35 C 0.6112(3) 0.8147(6) 0.7619(3) 0.0431(17) Uani 1 1 d . . .
H35 H 0.5809 0.7847 0.7736 0.052 Uiso 1 1 calc R . .
C36 C 0.6740(3) 0.7792(5) 0.7835(3) 0.0311(14) Uani 1 1 d . . .
H36 H 0.6859 0.726 0.8099 0.037 Uiso 1 1 calc R . .
C37 C 0.7482(3) 0.5825(4) 0.7055(2) 0.0246(12) Uani 1 1 d . . .
C38 C 0.7119(3) 0.5333(4) 0.7225(2) 0.0230(12) Uani 1 1 d . . .
C39 C 0.8870(3) 0.4574(4) 0.8552(3) 0.0273(13) Uani 1 1 d . . .
C40 C 0.9438(3) 0.5138(5) 0.8803(2) 0.0277(13) Uani 1 1 d . . .
C41 C 0.9936(3) 0.4779(5) 0.9268(3) 0.0318(14) Uani 1 1 d . . .
C42 C 0.9886(3) 0.3861(5) 0.9507(3) 0.0353(15) Uani 1 1 d . . .
C43 C 0.9331(3) 0.3291(5) 0.9279(3) 0.0327(14) Uani 1 1 d . . .
C44 C 0.8835(3) 0.3658(5) 0.8807(3) 0.0296(13) Uani 1 1 d . . .
C45 C 0.8410(3) 0.3975(4) 0.7434(3) 0.0289(13) Uani 1 1 d . . .
C46 C 0.8027(3) 0.3167(5) 0.7146(3) 0.0329(14) Uani 1 1 d . . .
C47 C 0.8202(4) 0.2448(5) 0.6836(3) 0.0437(18) Uani 1 1 d . . .
C48 C 0.8809(4) 0.2488(6) 0.6831(3) 0.050(2) Uani 1 1 d . . .
C49 C 0.9219(4) 0.3261(6) 0.7125(3) 0.0470(18) Uani 1 1 d . . .
C50 C 0.9013(3) 0.3991(5) 0.7412(3) 0.0342(15) Uani 1 1 d . . .
C51 C 0.7998(3) 0.6560(4) 0.8214(2) 0.0220(12) Uani 1 1 d . . .
C52 C 0.7846(3) 0.6015(4) 0.8530(2) 0.0225(12) Uani 1 1 d . . .
C53 C 0.6571(3) 0.4942(4) 0.7308(2) 0.0249(12) Uani 1 1 d . . .
C54 C 0.6521(3) 0.3997(5) 0.7584(2) 0.0315(14) Uani 1 1 d . . .
H54 H 0.6848 0.3517 0.7749 0.038 Uiso 1 1 calc R . .
C55 C 0.5881(3) 0.3932(5) 0.7559(3) 0.0369(15) Uani 1 1 d . . .
H55 H 0.5715 0.3402 0.7708 0.044 Uiso 1 1 calc R . .
C56 C 0.5541(3) 0.4818(5) 0.7269(3) 0.0381(16) Uani 1 1 d . . .
H56 H 0.5112 0.4964 0.7194 0.046 Uiso 1 1 calc R . .
C57 C 0.5955(3) 0.5435(5) 0.7111(3) 0.0318(14) Uani 1 1 d . . .
H57 H 0.5848 0.6057 0.6914 0.038 Uiso 1 1 calc R . .
C58 C 0.6065(3) 0.2716(5) 0.6380(3) 0.0426(17) Uani 1 1 d . . .
H58 H 0.6357 0.2192 0.6554 0.051 Uiso 1 1 calc R . .
C59 C 0.6190(4) 0.3618(6) 0.6133(3) 0.0461(18) Uani 1 1 d . . .
H59 H 0.6582 0.3797 0.6115 0.055 Uiso 1 1 calc R . .
C60 C 0.5617(4) 0.4208(7) 0.5915(3) 0.051(2) Uani 1 1 d . . .
H60 H 0.5567 0.4842 0.5731 0.062 Uiso 1 1 calc R . .
C61 C 0.5140(4) 0.3672(7) 0.6026(3) 0.054(2) Uani 1 1 d . . .
H61 H 0.4716 0.3884 0.5926 0.064 Uiso 1 1 calc R . .
C62 C 0.5413(4) 0.2752(6) 0.6315(3) 0.050(2) Uani 1 1 d . . .
H62 H 0.52 0.2255 0.6442 0.06 Uiso 1 1 calc R . .
C63 C 0.7680(3) 0.5459(4) 0.8932(2) 0.0253(12) Uani 1 1 d . . .
C64 C 0.8103(3) 0.5193(5) 0.9493(3) 0.0330(14) Uani 1 1 d . . .
H64 H 0.8545 0.5296 0.965 0.04 Uiso 1 1 calc R . .
C65 C 0.7726(3) 0.4747(5) 0.9761(3) 0.0386(16) Uani 1 1 d . . .
H65 H 0.7879 0.4495 1.0127 0.046 Uiso 1 1 calc R . .
C66 C 0.7074(3) 0.4745(5) 0.9382(3) 0.0362(15) Uani 1 1 d . . .
H66 H 0.6728 0.4494 0.9458 0.043 Uiso 1 1 calc R . .
C67 C 0.7037(3) 0.5187(4) 0.8871(3) 0.0296(13) Uani 1 1 d . . .
H67 H 0.6665 0.5284 0.8553 0.036 Uiso 1 1 calc R . .
C68 C 0.7910(4) 0.7492(5) 0.9948(3) 0.0462(18) Uani 1 1 d . . .
H68 H 0.8355 0.7566 1.0105 0.055 Uiso 1 1 calc R . .
C69 C 0.7522(4) 0.7045(6) 1.0214(3) 0.0452(17) Uani 1 1 d . . .
H69 H 0.7666 0.6782 1.0578 0.054 Uiso 1 1 calc R . .
C70 C 0.6879(4) 0.7074(5) 0.9824(3) 0.0410(16) Uani 1 1 d . . .
H70 H 0.6524 0.6826 0.9886 0.049 Uiso 1 1 calc R . .
C71 C 0.6866(4) 0.7541(5) 0.9328(3) 0.0392(16) Uani 1 1 d . . .
H71 H 0.6502 0.7657 0.9005 0.047 Uiso 1 1 calc R . .
C72 C 0.7501(4) 0.7802(5) 0.9406(3) 0.0397(16) Uani 1 1 d . . .
H72 H 0.7628 0.8125 0.9142 0.048 Uiso 1 1 calc R . .
F1 F 0.75924(16) 0.9377(3) 0.62102(15) 0.0345(8) Uani 1 1 d . . .
F2 F 0.7785(2) 1.0227(3) 0.53439(16) 0.0509(11) Uani 1 1 d . . .
F3 F 0.8880(2) 0.9832(4) 0.51699(18) 0.0595(12) Uani 1 1 d . . .
F4 F 0.98211(19) 0.8663(4) 0.59275(19) 0.0538(11) Uani 1 1 d . . .
F5 F 0.96819(16) 0.7915(3) 0.68376(16) 0.0400(9) Uani 1 1 d . . .
F6 F 0.83517(18) 1.0487(3) 0.74548(18) 0.0480(10) Uani 1 1 d . . .
F7 F 0.9191(2) 1.1766(3) 0.8199(2) 0.0633(13) Uani 1 1 d . . .
F8 F 1.0354(2) 1.1048(4) 0.8907(2) 0.0690(14) Uani 1 1 d . . .
F9 F 1.06783(19) 0.9043(4) 0.8827(2) 0.0678(14) Uani 1 1 d . . .
F10 F 0.98618(17) 0.7764(3) 0.80708(18) 0.0457(10) Uani 1 1 d . . .
F11 F 0.95154(16) 0.6056(3) 0.85812(15) 0.0349(8) Uani 1 1 d . . .
F12 F 1.04861(18) 0.5342(3) 0.94891(17) 0.0477(10) Uani 1 1 d . . .
F14 F 0.9277(2) 0.2385(3) 0.95169(17) 0.0482(10) Uani 1 1 d . . .
F15 F 0.82962(17) 0.3062(3) 0.85973(16) 0.0389(9) Uani 1 1 d . . .
F16 F 0.94360(17) 0.4759(3) 0.76666(16) 0.0415(9) Uani 1 1 d . . .
F17 F 0.9819(2) 0.3335(4) 0.7119(2) 0.0685(14) Uani 1 1 d . . .
F19 F 0.7786(2) 0.1717(3) 0.65355(18) 0.0598(13) Uani 1 1 d . . .
F20 F 0.74362(18) 0.3049(3) 0.71550(18) 0.0474(10) Uani 1 1 d . . .
Fe1 Fe 0.58929(4) 0.40091(7) 0.67621(4) 0.0307(2) Uani 1 1 d . . .
Fe2 Fe 0.74289(4) 0.62348(7) 0.95032(4) 0.02780(19) Uani 1 1 d . . .
P1 P 0.78012(7) 0.66838(11) 0.66882(6) 0.0232(3) Uani 1 1 d . . .
P2 P 0.80351(7) 0.78133(11) 0.79272(6) 0.0216(3) Uani 1 1 d . . .
Pt1 Pt 0.841757(10) 0.800896(16) 0.722894(9) 0.02133(6) Uani 1 1 d . . .
Pt2 Pt 0.814073(10) 0.509726(16) 0.785377(9) 0.02184(6) Uani 1 1 d . . .
Cl1 Cl 0.84190(19) 0.7124(3) 0.49398(14) 0.1104(11) Uani 1 1 d . . .
Cl2 Cl 0.93330(15) 0.5751(3) 0.47454(18) 0.1289(14) Uani 1 1 d . . .
C100 C 0.8540(5) 0.6032(8) 0.4586(4) 0.080(3) Uani 1 1 d . . .
H10A H 0.8336 0.5438 0.468 0.096 Uiso 1 1 calc R . .
H10B H 0.8331 0.6148 0.4185 0.096 Uiso 1 1 calc R . .
F18 F 0.8995(3) 0.1797(4) 0.6527(2) 0.0766(16) Uani 1 1 d . . .
F13 F 1.03767(19) 0.3509(3) 0.99636(16) 0.0493(11) Uani 1 1 d . . .
Cl3 Cl 0.07137(13) 0.3234(2) 0.85968(11) 0.0770(7) Uani 1 1 d . . .
C99A C 0.0987(3) 0.4112(8) 0.8258(5) 0.178(9) Uani 0.4 1 d PD A 1
H99A H 0.0656 0.4637 0.8115 0.214 Uiso 0.4 1 calc PR A 1
H99B H 0.1012 0.3762 0.7934 0.214 Uiso 0.4 1 calc PR A 1
Cl4A Cl 0.1701(3) 0.4757(6) 0.8578(3) 0.093(2) Uani 0.4 1 d PD A 1
C99B C 0.0987(3) 0.4112(8) 0.8258(5) 0.178(9) Uani 0.6 1 d PD A 2
H99C H 0.1067 0.4761 0.8464 0.214 Uiso 0.6 1 calc PR A 2
H99D H 0.0656 0.4237 0.789 0.214 Uiso 0.6 1 calc PR A 2
Cl4B Cl 0.1682(2) 0.3733(4) 0.8179(2) 0.0933(15) Uani 0.6 1 d PD A 2

loop_
_atom_site_aniso_label
_atom_site_aniso_U_11
_atom_site_aniso_U_22
_atom_site_aniso_U_33
_atom_site_aniso_U_23
_atom_site_aniso_U_13
_atom_site_aniso_U_12
C1 0.032(3) 0.022(3) 0.027(3) 0.001(2) 0.012(3) -0.008(2)
C2 0.029(3) 0.031(3) 0.024(3) 0.001(3) 0.011(3) -0.001(3)
C3 0.036(3) 0.040(4) 0.027(3) 0.003(3) 0.010(3) -0.001(3)
C4 0.050(4) 0.043(4) 0.026(3) 0.006(3) 0.017(3) -0.009(3)
C5 0.038(4) 0.046(4) 0.041(4) -0.002(3) 0.026(3) -0.005(3)
C6 0.025(3) 0.037(4) 0.029(3) -0.002(3) 0.006(3) 0.000(3)
C7 0.026(3) 0.028(3) 0.029(3) -0.002(3) 0.014(3) -0.006(2)
C8 0.029(3) 0.034(3) 0.030(3) 0.001(3) 0.008(3) -0.002(3)
C9 0.046(4) 0.030(4) 0.040(4) -0.009(3) 0.013(3) -0.011(3)
C10 0.042(4) 0.044(4) 0.031(4) -0.011(3) 0.009(3) -0.025(3)
C11 0.028(3) 0.050(4) 0.037(4) 0.005(3) 0.003(3) -0.012(3)
C12 0.021(3) 0.030(3) 0.040(4) 0.001(3) 0.010(3) -0.006(2)
C13 0.031(3) 0.033(3) 0.018(3) 0.000(2) 0.010(2) -0.001(3)
C14 0.033(3) 0.038(4) 0.036(4) -0.012(3) 0.012(3) -0.007(3)
C15 0.033(4) 0.053(4) 0.051(5) -0.009(4) 0.017(3) -0.001(3)
C16 0.049(4) 0.048(4) 0.045(4) -0.015(3) 0.021(4) 0.007(3)
C17 0.046(4) 0.034(4) 0.033(4) -0.013(3) 0.007(3) -0.004(3)
C18 0.035(3) 0.032(3) 0.034(3) -0.005(3) 0.010(3) -0.002(3)
C19 0.025(3) 0.023(3) 0.030(3) 0.001(3) 0.005(2) -0.006(2)
C20 0.043(4) 0.032(3) 0.026(3) 0.005(3) 0.011(3) 0.000(3)
C21 0.051(4) 0.042(4) 0.018(3) 0.004(3) 0.000(3) -0.001(3)
C22 0.029(3) 0.049(4) 0.040(4) 0.012(3) 0.005(3) 0.000(3)
C23 0.036(4) 0.045(4) 0.038(4) 0.010(3) -0.006(3) -0.006(3)
C24 0.029(3) 0.040(4) 0.034(4) 0.008(3) 0.008(3) -0.002(3)
C25 0.027(3) 0.025(3) 0.025(3) 0.000(2) 0.011(2) -0.006(2)
C26 0.033(3) 0.028(3) 0.032(3) 0.001(3) 0.009(3) 0.002(3)
C27 0.046(4) 0.026(3) 0.042(4) -0.011(3) 0.014(3) 0.000(3)
C28 0.049(4) 0.041(4) 0.031(4) -0.016(3) 0.007(3) -0.013(3)
C29 0.038(4) 0.035(4) 0.033(4) -0.004(3) -0.001(3) -0.004(3)
C30 0.028(3) 0.029(3) 0.038(4) -0.002(3) 0.004(3) 0.000(3)
C31 0.022(3) 0.026(3) 0.029(3) -0.004(2) 0.006(2) 0.003(2)
C32 0.032(3) 0.041(4) 0.036(4) 0.008(3) 0.012(3) 0.009(3)
C33 0.040(4) 0.050(4) 0.041(4) 0.011(3) 0.005(3) 0.017(3)
C34 0.025(3) 0.057(5) 0.051(5) 0.002(4) 0.002(3) 0.010(3)
C35 0.028(3) 0.050(4) 0.052(4) -0.002(4) 0.016(3) -0.002(3)
C36 0.027(3) 0.032(3) 0.033(3) -0.002(3) 0.011(3) 0.001(3)
C37 0.026(3) 0.023(3) 0.019(3) 0.001(2) 0.003(2) 0.002(2)
C38 0.019(3) 0.024(3) 0.021(3) -0.004(2) 0.002(2) 0.001(2)
C39 0.022(3) 0.023(3) 0.029(3) 0.003(2) 0.002(2) 0.007(2)
C40 0.029(3) 0.029(3) 0.023(3) -0.001(2) 0.007(2) 0.001(2)
C41 0.024(3) 0.034(3) 0.028(3) -0.004(3) -0.001(3) 0.000(3)
C42 0.032(3) 0.040(4) 0.022(3) 0.003(3) -0.003(3) 0.015(3)
C43 0.040(4) 0.023(3) 0.031(3) 0.003(3) 0.009(3) 0.007(3)
C44 0.029(3) 0.026(3) 0.031(3) -0.002(3) 0.009(3) -0.001(2)
C45 0.035(3) 0.021(3) 0.029(3) -0.001(2) 0.009(3) 0.010(2)
C46 0.035(3) 0.028(3) 0.031(3) -0.005(3) 0.008(3) 0.004(3)
C47 0.053(4) 0.032(4) 0.035(4) -0.010(3) 0.004(3) 0.007(3)
C48 0.064(5) 0.044(4) 0.037(4) -0.009(3) 0.016(4) 0.021(4)
C49 0.046(4) 0.063(5) 0.033(4) -0.002(4) 0.016(3) 0.016(4)
C50 0.034(3) 0.038(4) 0.029(3) -0.005(3) 0.011(3) 0.010(3)
C51 0.026(3) 0.021(3) 0.020(3) -0.005(2) 0.009(2) -0.001(2)
C52 0.023(3) 0.021(3) 0.020(3) -0.003(2) 0.005(2) 0.002(2)
C53 0.027(3) 0.029(3) 0.015(3) -0.007(2) 0.004(2) -0.008(2)
C54 0.039(3) 0.033(3) 0.024(3) -0.003(3) 0.013(3) -0.006(3)
C55 0.043(4) 0.039(4) 0.034(4) -0.004(3) 0.021(3) -0.012(3)
C56 0.032(3) 0.045(4) 0.044(4) -0.013(3) 0.021(3) -0.007(3)
C57 0.029(3) 0.035(3) 0.030(3) -0.006(3) 0.010(3) -0.001(3)
C58 0.048(4) 0.037(4) 0.046(4) -0.023(3) 0.021(3) -0.009(3)
C59 0.052(4) 0.051(4) 0.047(4) -0.018(4) 0.032(4) -0.017(4)
C60 0.061(5) 0.061(5) 0.035(4) -0.012(4) 0.021(4) -0.008(4)
C61 0.040(4) 0.069(6) 0.040(4) -0.027(4) 0.002(3) -0.008(4)
C62 0.053(5) 0.056(5) 0.048(4) -0.030(4) 0.027(4) -0.035(4)
C63 0.029(3) 0.019(3) 0.026(3) 0.002(2) 0.009(3) 0.006(2)
C64 0.033(3) 0.027(3) 0.033(3) 0.006(3) 0.005(3) 0.003(3)
C65 0.056(4) 0.027(3) 0.033(4) 0.010(3) 0.018(3) 0.001(3)
C66 0.046(4) 0.026(3) 0.043(4) 0.000(3) 0.024(3) -0.004(3)
C67 0.032(3) 0.022(3) 0.032(3) -0.002(3) 0.010(3) -0.003(2)
C68 0.045(4) 0.037(4) 0.057(5) -0.021(4) 0.021(4) -0.010(3)
C69 0.063(5) 0.044(4) 0.033(4) -0.004(3) 0.023(4) 0.001(4)
C70 0.051(4) 0.037(4) 0.049(4) -0.005(3) 0.034(4) 0.001(3)
C71 0.054(4) 0.029(3) 0.036(4) 0.002(3) 0.017(3) 0.007(3)
C72 0.065(5) 0.022(3) 0.046(4) 0.001(3) 0.037(4) 0.001(3)
F1 0.0272(18) 0.039(2) 0.037(2) 0.0080(16) 0.0114(16) 0.0041(15)
F2 0.051(2) 0.059(3) 0.037(2) 0.023(2) 0.0106(19) 0.011(2)
F3 0.069(3) 0.078(3) 0.042(2) 0.015(2) 0.034(2) -0.007(2)
F4 0.044(2) 0.071(3) 0.062(3) 0.004(2) 0.037(2) 0.001(2)
F5 0.0276(19) 0.044(2) 0.048(2) 0.0053(18) 0.0149(17) 0.0036(16)
F6 0.038(2) 0.030(2) 0.062(3) 0.0003(19) 0.005(2) 0.0044(17)
F7 0.074(3) 0.030(2) 0.077(3) -0.020(2) 0.019(3) -0.007(2)
F8 0.064(3) 0.060(3) 0.060(3) -0.015(2) -0.003(2) -0.030(2)
F9 0.032(2) 0.070(3) 0.071(3) 0.009(3) -0.014(2) -0.007(2)
F10 0.0278(19) 0.037(2) 0.063(3) 0.0047(19) 0.0082(18) 0.0037(16)
F11 0.0354(19) 0.0274(18) 0.034(2) 0.0068(15) 0.0050(16) -0.0028(15)
F12 0.032(2) 0.047(2) 0.047(2) 0.0037(19) -0.0034(18) -0.0069(18)
F14 0.054(3) 0.035(2) 0.046(2) 0.0144(18) 0.008(2) -0.0005(18)
F15 0.036(2) 0.0291(19) 0.043(2) 0.0042(17) 0.0054(17) -0.0054(16)
F16 0.0315(19) 0.051(2) 0.044(2) -0.0099(19) 0.0164(17) -0.0008(17)
F17 0.045(3) 0.098(4) 0.068(3) -0.022(3) 0.028(2) 0.018(3)
F19 0.070(3) 0.039(2) 0.049(3) -0.020(2) -0.001(2) 0.007(2)
F20 0.038(2) 0.038(2) 0.059(3) -0.0155(19) 0.0097(19) -0.0024(17)
Fe1 0.0280(4) 0.0359(5) 0.0291(5) -0.0075(4) 0.0118(4) -0.0101(4)
Fe2 0.0346(5) 0.0264(4) 0.0243(4) 0.0002(4) 0.0133(4) -0.0016(4)
P1 0.0224(7) 0.0238(7) 0.0214(7) -0.0013(6) 0.0060(6) -0.0020(6)
P2 0.0219(7) 0.0195(7) 0.0229(7) 0.0013(6) 0.0082(6) 0.0000(6)
Pt1 0.01995(11) 0.02153(11) 0.02126(11) 0.00060(9) 0.00649(8) -0.00105(8)
Pt2 0.02151(11) 0.01931(11) 0.02162(11) -0.00050(9) 0.00482(8) 0.00185(8)
Cl1 0.153(3) 0.096(2) 0.104(2) -0.0187(18) 0.073(2) -0.030(2)
Cl2 0.0737(19) 0.148(3) 0.169(4) 0.076(3) 0.051(2) 0.017(2)
C100 0.070(6) 0.091(8) 0.073(7) -0.005(6) 0.021(5) -0.019(6)
F18 0.082(4) 0.078(3) 0.069(3) -0.037(3) 0.028(3) 0.025(3)
F13 0.042(2) 0.048(2) 0.038(2) 0.0109(19) -0.0079(18) 0.0059(18)
Cl3 0.0840(17) 0.0754(16) 0.0810(17) -0.0025(13) 0.0419(14) -0.0051(13)
C99A 0.093(10) 0.195(17) 0.23(2) 0.121(15) 0.045(12) -0.032(11)
Cl4A 0.060(4) 0.108(5) 0.086(5) 0.043(4) 0.001(3) -0.020(3)
C99B 0.093(10) 0.195(17) 0.23(2) 0.121(15) 0.045(12) -0.032(11)
Cl4B 0.077(3) 0.102(4) 0.099(3) 0.021(3) 0.033(3) -0.028(3)

loop_
_atom_type_symbol
_atom_type_description
_atom_type_scat_dispersion_real
_atom_type_scat_dispersion_imag
_atom_type_scat_source
C C 0.0033 0.0016 'International Tables Vol C Tables 4.2.6.8 and 6.1.1.4'
H H 0 0 'International Tables Vol C Tables 4.2.6.8 and 6.1.1.4'
F F 0.0171 0.0103 'International Tables Vol C Tables 4.2.6.8 and 6.1.1.4'
Fe Fe 0.3463 0.8444 'International Tables Vol C Tables 4.2.6.8 and 6.1.1.4'
P P 0.1023 0.0942 'International Tables Vol C Tables 4.2.6.8 and 6.1.1.4'
Pt Pt -1.7033 8.3905 'International Tables Vol C Tables 4.2.6.8 and 6.1.1.4'
Cl Cl 0.1484 0.1585 'International Tables Vol C Tables 4.2.6.8 and 6.1.1.4'

loop_
_geom_angle_atom_site_label_1
_geom_angle_atom_site_label_2
_geom_angle_atom_site_label_3
_geom_angle
_geom_angle_site_symmetry_1
_geom_angle_site_symmetry_3
_geom_angle_publ_flag
C6 C1 C2 114.5(5) . . ?
C6 C1 Pt1 127.7(5) . . ?
C2 C1 Pt1 117.7(4) . . ?
F1 C2 C3 116.1(5) . . ?
F1 C2 C1 120.3(5) . . ?
C3 C2 C1 123.6(6) . . ?
F2 C3 C4 119.6(6) . . ?
F2 C3 C2 121.1(6) . . ?
C4 C3 C2 119.3(6) . . ?
F3 C4 C5 120.2(6) . . ?
F3 C4 C3 120.3(6) . . ?
C5 C4 C3 119.4(6) . . ?
F4 C5 C4 120.0(6) . . ?
F4 C5 C6 120.6(6) . . ?
C4 C5 C6 119.4(6) . . ?
F5 C6 C1 120.6(6) . . ?
F5 C6 C5 115.8(5) . . ?
C1 C6 C5 123.6(6) . . ?
C8 C7 C12 114.6(5) . . ?
C8 C7 Pt1 125.2(4) . . ?
C12 C7 Pt1 120.0(4) . . ?
F6 C8 C7 119.3(5) . . ?
F6 C8 C9 116.1(6) . . ?
C7 C8 C9 124.4(6) . . ?
F7 C9 C10 119.3(6) . . ?
F7 C9 C8 121.8(6) . . ?
C10 C9 C8 118.9(6) . . ?
F8 C10 C9 120.8(7) . . ?
F8 C10 C11 119.8(6) . . ?
C9 C10 C11 119.3(6) . . ?
F9 C11 C10 119.9(6) . . ?
F9 C11 C12 120.6(7) . . ?
C10 C11 C12 119.6(6) . . ?
F10 C12 C11 116.8(6) . . ?
F10 C12 C7 120.1(5) . . ?
C11 C12 C7 123.0(6) . . ?
C14 C13 C18 119.3(6) . . ?
C14 C13 P1 120.9(5) . . ?
C18 C13 P1 119.7(5) . . ?
C13 C14 C15 120.0(6) . . ?
C16 C15 C14 119.7(6) . . ?
C17 C16 C15 120.4(6) . . ?
C16 C17 C18 120.3(6) . . ?
C17 C18 C13 120.1(6) . . ?
C24 C19 C20 119.4(6) . . ?
C24 C19 P1 120.1(5) . . ?
C20 C19 P1 120.5(5) . . ?
C21 C20 C19 119.1(6) . . ?
C23 C21 C20 121.3(6) . . ?
C23 C22 C24 120.0(7) . . ?
C21 C23 C22 119.7(6) . . ?
C22 C24 C19 120.5(6) . . ?
C30 C25 C26 119.1(6) . . ?
C30 C25 P2 120.8(5) . . ?
C26 C25 P2 120.1(5) . . ?
C27 C26 C25 120.3(6) . . ?
C28 C27 C26 120.0(6) . . ?
C27 C28 C29 120.1(6) . . ?
C28 C29 C30 120.1(6) . . ?
C29 C30 C25 120.4(6) . . ?
C36 C31 C32 119.7(5) . . ?
C36 C31 P2 122.7(5) . . ?
C32 C31 P2 117.7(5) . . ?
C33 C32 C31 119.5(6) . . ?
C34 C33 C32 120.7(7) . . ?
C35 C34 C33 119.5(6) . . ?
C34 C35 C36 120.6(7) . . ?
C35 C36 C31 120.0(6) . . ?
C38 C37 P1 164.3(5) . . ?
C38 C37 Pt2 75.8(4) . . ?
P1 C37 Pt2 119.5(3) . . ?
C37 C38 C53 164.1(6) . . ?
C37 C38 Pt2 72.3(3) . . ?
C53 C38 Pt2 123.1(4) . . ?
C44 C39 C40 116.0(5) . . ?
C44 C39 Pt2 122.4(4) . . ?
C40 C39 Pt2 121.6(4) . . ?
F11 C40 C41 118.0(5) . . ?
F11 C40 C39 120.2(5) . . ?
C41 C40 C39 121.8(6) . . ?
F12 C41 C42 119.6(5) . . ?
F12 C41 C40 119.8(6) . . ?
C42 C41 C40 120.6(6) . . ?
F13 C42 C41 120.4(6) . . ?
F13 C42 C43 120.1(6) . . ?
C41 C42 C43 119.4(5) . . ?
F14 C43 C42 119.8(5) . . ?
F14 C43 C44 120.8(6) . . ?
C42 C43 C44 119.4(6) . . ?
F15 C44 C39 120.3(5) . . ?
F15 C44 C43 117.0(5) . . ?
C39 C44 C43 122.7(6) . . ?
C46 C45 C50 114.3(5) . . ?
C46 C45 Pt2 125.0(5) . . ?
C50 C45 Pt2 120.6(5) . . ?
F20 C46 C45 119.7(5) . . ?
F20 C46 C47 115.9(6) . . ?
C45 C46 C47 124.4(6) . . ?
F19 C47 C48 119.9(6) . . ?
F19 C47 C46 121.0(7) . . ?
C48 C47 C46 119.1(6) . . ?
F18 C48 C49 120.5(7) . . ?
F18 C48 C47 120.6(7) . . ?
C49 C48 C47 118.9(6) . . ?
F17 C49 C48 120.3(6) . . ?
F17 C49 C50 119.7(7) . . ?
C48 C49 C50 119.9(7) . . ?
F16 C50 C45 120.7(5) . . ?
F16 C50 C49 116.1(6) . . ?
C45 C50 C49 123.2(6) . . ?
C52 C51 P2 149.9(5) . . ?
C52 C51 Pt2 84.8(4) . . ?
P2 C51 Pt2 124.5(3) . . ?
C51 C52 C63 174.6(6) . . ?
C51 C52 Pt2 64.8(3) . . ?
C63 C52 Pt2 120.3(4) . . ?
C38 C53 C57 124.6(5) . . ?
C38 C53 C54 127.7(5) . . ?
C57 C53 C54 107.6(5) . . ?
C38 C53 Fe1 125.0(4) . . ?
C57 C53 Fe1 69.3(3) . . ?
C54 C53 Fe1 70.2(3) . . ?
C55 C54 C53 107.4(6) . . ?
C55 C54 Fe1 70.5(4) . . ?
C53 C54 Fe1 68.6(3) . . ?
C56 C55 C54 108.1(6) . . ?
C56 C55 Fe1 69.2(4) . . ?
C54 C55 Fe1 69.1(4) . . ?
C57 C56 C55 109.0(6) . . ?
C57 C56 Fe1 69.0(4) . . ?
C55 C56 Fe1 70.5(4) . . ?
C56 C57 C53 107.9(6) . . ?
C56 C57 Fe1 70.9(4) . . ?
C53 C57 Fe1 69.3(3) . . ?
C59 C58 C62 107.4(7) . . ?
C59 C58 Fe1 69.6(4) . . ?
C62 C58 Fe1 69.6(4) . . ?
C58 C59 C60 108.3(7) . . ?
C58 C59 Fe1 70.1(4) . . ?
C60 C59 Fe1 69.9(4) . . ?
C61 C60 C59 108.0(8) . . ?
C61 C60 Fe1 70.3(4) . . ?
C59 C60 Fe1 69.6(4) . . ?
C60 C61 C62 108.2(7) . . ?
C60 C61 Fe1 69.9(4) . . ?
C62 C61 Fe1 69.5(4) . . ?
C61 C62 C58 108.2(7) . . ?
C61 C62 Fe1 70.2(4) . . ?
C58 C62 Fe1 70.0(4) . . ?
C52 C63 C64 126.6(5) . . ?
C52 C63 C67 125.3(5) . . ?
C64 C63 C67 107.6(5) . . ?
C52 C63 Fe2 120.3(4) . . ?
C64 C63 Fe2 69.4(3) . . ?
C67 C63 Fe2 69.6(3) . . ?
C65 C64 C63 107.5(6) . . ?
C65 C64 Fe2 70.8(4) . . ?
C63 C64 Fe2 69.2(3) . . ?
C64 C65 C66 108.8(6) . . ?
C64 C65 Fe2 69.1(4) . . ?
C66 C65 Fe2 69.9(4) . . ?
C67 C66 C65 108.6(6) . . ?
C67 C66 Fe2 69.2(3) . . ?
C65 C66 Fe2 69.7(4) . . ?
C66 C67 C63 107.5(5) . . ?
C66 C67 Fe2 70.6(4) . . ?
C63 C67 Fe2 69.0(3) . . ?
C72 C68 C69 107.7(7) . . ?
C72 C68 Fe2 70.2(4) . . ?
C69 C68 Fe2 70.0(4) . . ?
C70 C69 C68 107.3(6) . . ?
C70 C69 Fe2 69.5(4) . . ?
C68 C69 Fe2 69.3(4) . . ?
C71 C70 C69 108.5(6) . . ?
C71 C70 Fe2 70.3(4) . . ?
C69 C70 Fe2 70.1(4) . . ?
C70 C71 C72 107.9(6) . . ?
C70 C71 Fe2 69.6(4) . . ?
C72 C71 Fe2 69.9(4) . . ?
C71 C72 C68 108.5(6) . . ?
C71 C72 Fe2 70.0(4) . . ?
C68 C72 Fe2 69.6(4) . . ?
C53 Fe1 C57 41.3(2) . . ?
C53 Fe1 C59 108.0(3) . . ?
C57 Fe1 C59 126.1(3) . . ?
C53 Fe1 C62 163.2(3) . . ?
C57 Fe1 C62 154.4(3) . . ?
C59 Fe1 C62 67.6(3) . . ?
C53 Fe1 C60 120.4(3) . . ?
C57 Fe1 C60 107.5(3) . . ?
C59 Fe1 C60 40.5(3) . . ?
C62 Fe1 C60 67.5(3) . . ?
C53 Fe1 C58 125.9(3) . . ?
C57 Fe1 C58 163.4(3) . . ?
C59 Fe1 C58 40.2(3) . . ?
C62 Fe1 C58 40.4(3) . . ?
C60 Fe1 C58 67.9(3) . . ?
C53 Fe1 C54 41.3(2) . . ?
C57 Fe1 C54 69.2(3) . . ?
C59 Fe1 C54 120.9(3) . . ?
C62 Fe1 C54 125.8(3) . . ?
C60 Fe1 C54 155.9(3) . . ?
C58 Fe1 C54 108.0(3) . . ?
C53 Fe1 C61 154.7(3) . . ?
C57 Fe1 C61 119.7(3) . . ?
C59 Fe1 C61 67.5(3) . . ?
C62 Fe1 C61 40.3(3) . . ?
C60 Fe1 C61 39.8(3) . . ?
C58 Fe1 C61 67.9(3) . . ?
C54 Fe1 C61 162.8(3) . . ?
C53 Fe1 C56 68.2(2) . . ?
C57 Fe1 C56 40.1(3) . . ?
C59 Fe1 C56 162.8(3) . . ?
C62 Fe1 C56 120.8(3) . . ?
C60 Fe1 C56 125.6(3) . . ?
C58 Fe1 C56 155.5(3) . . ?
C54 Fe1 C56 68.2(3) . . ?
C61 Fe1 C56 108.3(3) . . ?
C53 Fe1 C55 68.4(2) . . ?
C57 Fe1 C55 68.1(3) . . ?
C59 Fe1 C55 155.7(3) . . ?
C62 Fe1 C55 108.5(3) . . ?
C60 Fe1 C55 162.4(3) . . ?
C58 Fe1 C55 121.1(3) . . ?
C54 Fe1 C55 40.4(2) . . ?
C61 Fe1 C55 126.2(3) . . ?
C56 Fe1 C55 40.3(3) . . ?
C63 Fe2 C64 41.4(2) . . ?
C63 Fe2 C67 41.4(2) . . ?
C64 Fe2 C67 69.5(2) . . ?
C63 Fe2 C68 124.3(3) . . ?
C64 Fe2 C68 107.0(3) . . ?
C67 Fe2 C68 161.7(3) . . ?
C63 Fe2 C70 159.1(3) . . ?
C64 Fe2 C70 157.8(3) . . ?
C67 Fe2 C70 122.1(3) . . ?
C68 Fe2 C70 68.0(3) . . ?
C63 Fe2 C69 159.7(3) . . ?
C64 Fe2 C69 121.7(3) . . ?
C67 Fe2 C69 156.5(3) . . ?
C68 Fe2 C69 40.7(3) . . ?
C70 Fe2 C69 40.4(3) . . ?
C63 Fe2 C72 109.8(3) . . ?
C64 Fe2 C72 123.7(3) . . ?
C67 Fe2 C72 125.8(3) . . ?
C68 Fe2 C72 40.2(3) . . ?
C70 Fe2 C72 67.4(3) . . ?
C69 Fe2 C72 67.8(3) . . ?
C63 Fe2 C71 124.4(2) . . ?
C64 Fe2 C71 160.1(3) . . ?
C67 Fe2 C71 109.0(3) . . ?
C68 Fe2 C71 67.8(3) . . ?
C70 Fe2 C71 40.1(3) . . ?
C69 Fe2 C71 67.8(3) . . ?
C72 Fe2 C71 40.1(3) . . ?
C63 Fe2 C65 68.2(2) . . ?
C64 Fe2 C65 40.2(3) . . ?
C67 Fe2 C65 68.2(3) . . ?
C68 Fe2 C65 121.4(3) . . ?
C70 Fe2 C65 122.4(3) . . ?
C69 Fe2 C65 106.0(3) . . ?
C72 Fe2 C65 158.1(3) . . ?
C71 Fe2 C65 159.1(3) . . ?
C63 Fe2 C66 68.3(3) . . ?
C64 Fe2 C66 68.3(3) . . ?
C67 Fe2 C66 40.2(2) . . ?
C68 Fe2 C66 156.7(3) . . ?
C70 Fe2 C66 107.2(3) . . ?
C69 Fe2 C66 120.8(3) . . ?
C72 Fe2 C66 161.0(3) . . ?
C71 Fe2 C66 124.1(3) . . ?
C65 Fe2 C66 40.4(3) . . ?
C37 P1 C13 102.2(3) . . ?
C37 P1 C19 100.5(3) . . ?
C13 P1 C19 104.0(3) . . ?
C37 P1 Pt1 114.35(19) . . ?
C13 P1 Pt1 115.9(2) . . ?
C19 P1 Pt1 117.70(19) . . ?
C51 P2 C25 101.5(3) . . ?
C51 P2 C31 102.5(3) . . ?
C25 P2 C31 103.7(3) . . ?
C51 P2 Pt1 121.03(18) . . ?
C25 P2 Pt1 117.61(19) . . ?
C31 P2 Pt1 108.3(2) . . ?
C7 Pt1 C1 87.5(2) . . ?
C7 Pt1 P2 88.76(16) . . ?
C1 Pt1 P2 164.26(17) . . ?
C7 Pt1 P1 172.76(17) . . ?
C1 Pt1 P1 91.30(16) . . ?
P2 Pt1 P1 94.21(5) . . ?
C45 Pt2 C39 86.0(2) . . ?
C45 Pt2 C51 164.9(2) . . ?
C39 Pt2 C51 96.3(2) . . ?
C45 Pt2 C37 92.1(2) . . ?
C39 Pt2 C37 169.4(2) . . ?
C51 Pt2 C37 82.8(2) . . ?
C45 Pt2 C38 98.2(2) . . ?
C39 Pt2 C38 158.6(2) . . ?
C51 Pt2 C38 85.1(2) . . ?
C37 Pt2 C38 32.0(2) . . ?
C45 Pt2 C52 163.5(2) . . ?
C39 Pt2 C52 82.8(2) . . ?
C51 Pt2 C52 30.36(19) . . ?
C37 Pt2 C52 101.1(2) . . ?
C38 Pt2 C52 88.08(19) . . ?
Cl2 C100 Cl1 113.6(6) . . ?
Cl3 C99A Cl4A 122.6(8) . . ?

loop_
_geom_bond_atom_site_label_1
_geom_bond_atom_site_label_2
_geom_bond_distance
_geom_bond_site_symmetry_2
_geom_bond_publ_flag
C1 C6 1.369(8) . ?
C1 C2 1.394(8) . ?
C1 Pt1 2.082(6) . ?
C2 F1 1.354(7) . ?
C2 C3 1.377(9) . ?
C3 F2 1.342(7) . ?
C3 C4 1.372(9) . ?
C4 F3 1.348(7) . ?
C4 C5 1.370(10) . ?
C5 F4 1.346(7) . ?
C5 C6 1.387(9) . ?
C6 F5 1.356(7) . ?
C7 C8 1.365(8) . ?
C7 C12 1.385(8) . ?
C7 Pt1 2.065(6) . ?
C8 F6 1.358(7) . ?
C8 C9 1.378(9) . ?
C9 F7 1.341(8) . ?
C9 C10 1.369(10) . ?
C10 F8 1.351(7) . ?
C10 C11 1.372(10) . ?
C11 F9 1.345(8) . ?
C11 C12 1.379(9) . ?
C12 F10 1.356(7) . ?
C13 C14 1.389(8) . ?
C13 C18 1.396(8) . ?
C13 P1 1.817(6) . ?
C14 C15 1.394(9) . ?
C15 C16 1.380(10) . ?
C16 C17 1.377(10) . ?
C17 C18 1.379(9) . ?
C19 C24 1.385(9) . ?
C19 C20 1.399(8) . ?
C19 P1 1.825(6) . ?
C20 C21 1.384(9) . ?
C21 C23 1.369(10) . ?
C22 C23 1.380(10) . ?
C22 C24 1.382(9) . ?
C25 C30 1.388(8) . ?
C25 C26 1.399(8) . ?
C25 P2 1.827(6) . ?
C26 C27 1.385(9) . ?
C27 C28 1.382(10) . ?
C28 C29 1.385(10) . ?
C29 C30 1.386(9) . ?
C31 C36 1.389(8) . ?
C31 C32 1.395(9) . ?
C31 P2 1.830(6) . ?
C32 C33 1.392(9) . ?
C33 C34 1.382(11) . ?
C34 C35 1.381(10) . ?
C35 C36 1.386(9) . ?
C37 C38 1.240(8) . ?
C37 P1 1.776(6) . ?
C37 Pt2 2.232(5) . ?
C38 C53 1.421(8) . ?
C38 Pt2 2.272(5) . ?
C39 C44 1.368(8) . ?
C39 C40 1.395(8) . ?
C39 Pt2 2.033(5) . ?
C40 F11 1.354(7) . ?
C40 C41 1.371(8) . ?
C41 F12 1.359(7) . ?
C41 C42 1.359(9) . ?
C42 F13 1.348(7) . ?
C42 C43 1.371(9) . ?
C43 F14 1.346(7) . ?
C43 C44 1.385(8) . ?
C44 F15 1.360(7) . ?
C45 C46 1.375(8) . ?
C45 C50 1.381(9) . ?
C45 Pt2 2.032(6) . ?
C46 F20 1.348(7) . ?
C46 C47 1.377(9) . ?
C47 F19 1.344(8) . ?
C47 C48 1.373(11) . ?
C48 F18 1.353(8) . ?
C48 C49 1.372(11) . ?
C49 F17 1.362(8) . ?
C49 C50 1.382(9) . ?
C50 F16 1.356(7) . ?
C51 C52 1.218(8) . ?
C51 P2 1.792(6) . ?
C51 Pt2 2.179(5) . ?
C52 C63 1.424(8) . ?
C52 Pt2 2.399(5) . ?
C53 C57 1.432(8) . ?
C53 C54 1.436(8) . ?
C53 Fe1 2.028(5) . ?
C54 C55 1.420(9) . ?
C54 Fe1 2.049(6) . ?
C55 C56 1.419(10) . ?
C55 Fe1 2.068(6) . ?
C56 C57 1.399(9) . ?
C56 Fe1 2.051(6) . ?
C57 Fe1 2.028(6) . ?
C58 C59 1.406(10) . ?
C58 C62 1.413(10) . ?
C58 Fe1 2.047(6) . ?
C59 C60 1.414(11) . ?
C59 Fe1 2.040(7) . ?
C60 C61 1.394(11) . ?
C60 Fe1 2.044(8) . ?
C61 C62 1.410(12) . ?
C61 Fe1 2.050(7) . ?
C62 Fe1 2.041(7) . ?
C63 C64 1.437(8) . ?
C63 C67 1.438(8) . ?
C63 Fe2 2.030(6) . ?
C64 C65 1.405(9) . ?
C64 Fe2 2.033(6) . ?
C65 C66 1.419(10) . ?
C65 Fe2 2.056(6) . ?
C66 C67 1.406(9) . ?
C66 Fe2 2.057(6) . ?
C67 Fe2 2.039(6) . ?
C68 C72 1.407(10) . ?
C68 C69 1.423(10) . ?
C68 Fe2 2.041(7) . ?
C69 C70 1.413(10) . ?
C69 Fe2 2.049(7) . ?
C70 C71 1.403(9) . ?
C70 Fe2 2.043(6) . ?
C71 C72 1.405(10) . ?
C71 Fe2 2.051(7) . ?
C72 Fe2 2.049(6) . ?
P1 Pt1 2.3037(14) . ?
P2 Pt1 2.2869(15) . ?
Cl1 C100 1.752(11) . ?
Cl2 C100 1.712(10) . ?
Cl3 C99A 1.682(12) . ?
C99A Cl4A 1.715(2) . ?
